data_4508744
loop_
_publ_author_name
'Awaleh, Mohamed Osman'
'Badia, Antonella'
'Brisse, Fran\,cois'

_publ_section_title
;
 Influence of the Anion on the Structure of Bis(methylthio)methane
 Supramolecular Coordination Complexes
;
_journal_issue 12
_journal_name_full 'Crystal Growth &amp; Design'
_journal_page_first 2674
_journal_paper_doi 10.1021/cg060148f
_journal_volume 6
_journal_year 2006
_chemical_compound_source 'Synthesized by the authors. See text'
_chemical_formula_moiety 'C5 H8 Ag F3 O2 S2'
_chemical_formula_sum 'C5 H8 Ag F3 O2 S2'
_chemical_formula_weight 329.10
_chemical_name_systematic
; 
 ? 
;
_space_group_IT_number 29
_symmetry_cell_setting orthorhombic
_symmetry_space_group_name_Hall 'P 2c -2ac'
_symmetry_space_group_name_H-M 'P c a 21'
_atom_sites_solution_hydrogens geom
_atom_sites_solution_primary direct
_atom_sites_solution_secondary difmap
_audit_creation_method SHELXL-97
_cell_angle_alpha 90.00
_cell_angle_beta 90.00
_cell_angle_gamma 90.00
_cell_formula_units_Z 4
_cell_length_a 10.4756(2)
_cell_length_b 10.8952(2)
_cell_length_c 8.90670(10)
_cell_measurement_reflns_used 6781
_cell_measurement_temperature 293(2)
_cell_measurement_theta_max 72.92
_cell_measurement_theta_min 4.06
_cell_volume 1016.56(3)
_computing_cell_refinement 'SMART (Bruker, 1999)'
_computing_data_collection 'SMART (Bruker, 1999)'
_computing_data_reduction 'SAINT (Bruker, 1999)'
_computing_molecular_graphics 'SHELXTL (Bruker, 1997)'
_computing_publication_material 'UdMX (local program)'
_computing_structure_refinement 'SHELXL97 (Sheldrick, 1997)'
_computing_structure_solution 'SHELXS97 (Sheldrick, 1997)'
_diffrn_ambient_temperature 293(2)
_diffrn_detector_area_resol_mean 5.5
_diffrn_measured_fraction_theta_full 0.989
_diffrn_measured_fraction_theta_max 0.990
_diffrn_measurement_device_type 'Bruker Smart 2000'
_diffrn_measurement_method \w
_diffrn_radiation_monochromator graphite
_diffrn_radiation_source 'X-ray Sealed Tube'
_diffrn_radiation_type CuK\a
_diffrn_radiation_wavelength 1.54178
_diffrn_reflns_av_R_equivalents 0.084
_diffrn_reflns_av_sigmaI/netI 0.0504
_diffrn_reflns_limit_h_max 12
_diffrn_reflns_limit_h_min -12
_diffrn_reflns_limit_k_max 13
_diffrn_reflns_limit_k_min -13
_diffrn_reflns_limit_l_max 10
_diffrn_reflns_limit_l_min -9
_diffrn_reflns_number 8248
_diffrn_reflns_theta_full 72.91
_diffrn_reflns_theta_max 72.91
_diffrn_reflns_theta_min 4.06
_diffrn_standards_decay_% -0.31
_diffrn_standards_number 98
_exptl_absorpt_coefficient_mu 19.948
_exptl_absorpt_correction_T_max 0.204
_exptl_absorpt_correction_T_min 0.106
_exptl_absorpt_correction_type multi-scan
_exptl_absorpt_process_details 'Sadabs (Sheldrick,1996)'
_exptl_crystal_colour Colorless
_exptl_crystal_density_diffrn 2.150
_exptl_crystal_density_method 'not measured'
_exptl_crystal_description block
_exptl_crystal_F_000 640
_exptl_crystal_size_max 0.19
_exptl_crystal_size_mid 0.12
_exptl_crystal_size_min 0.08
_refine_diff_density_max 5.473
_refine_diff_density_min -1.690
_refine_diff_density_rms 0.376
_refine_ls_abs_structure_details 'Flack H D (1983), XXXX Friedel Pairs'
_refine_ls_abs_structure_Flack 0.06(3)
_refine_ls_extinction_method none
_refine_ls_goodness_of_fit_ref 1.115
_refine_ls_hydrogen_treatment constr
_refine_ls_matrix_type full
_refine_ls_number_parameters 118
_refine_ls_number_reflns 1691
_refine_ls_number_restraints 1
_refine_ls_restrained_S_all 1.114
_refine_ls_R_factor_all 0.0695
_refine_ls_R_factor_gt 0.0682
_refine_ls_shift/su_max 0.000
_refine_ls_shift/su_mean 0.000
_refine_ls_structure_factor_coef Fsqd
_refine_ls_weighting_details 'calc w=1/[\s^2^(Fo^2^)+(0.1251P)^2^+0.0000P] where P=(Fo^2^+2Fc^2^)/3'
_refine_ls_weighting_scheme calc
_refine_ls_wR_factor_gt 0.1595
_refine_ls_wR_factor_ref 0.1607
_reflns_number_gt 1616
_reflns_number_total 1691
_reflns_threshold_expression I>2\s(I)
_cod_data_source_file cg060148fsup5.cif
_cod_data_source_block complex5
_cod_depositor_comments
;
The following automatic conversions were performed:

'_symmetry_cell_setting' value 'Orthorhombic' changed to
'orthorhombic' according to
/home/saulius/struct/CIF-dictionaries/cif_core.dic dictionary named
'cif_core.dic' version 2.4.2 from 2011-04-26.

'_geom_bond_publ_flag'
value 'Y' changed to 'y' according to
/home/saulius/struct/CIF-dictionaries/cif_core.dic dictionary named
'cif_core.dic' version 2.4.2 from 2011-04-26 (16
times).

'_geom_angle_publ_flag' value 'Y' changed to 'y' according
to /home/saulius/struct/CIF-dictionaries/cif_core.dic dictionary
named 'cif_core.dic' version 2.4.2 from 2011-04-26 (26 times).

Automatic conversion script
Id: cif_fix_values 1891 2012-01-12 08:04:46Z andrius 
;
_cod_original_sg_symbol_H-M Pca21
_cod_database_code 4508744

loop_
_symmetry_equiv_pos_as_xyz
'x, y, z'
'-x, -y, z+1/2'
'x+1/2, -y, z'
'-x+1/2, y, z+1/2'

loop_
_atom_site_label
_atom_site_type_symbol
_atom_site_fract_x
_atom_site_fract_y
_atom_site_fract_z
_atom_site_U_iso_or_equiv
_atom_site_adp_type
_atom_site_occupancy
_atom_site_symmetry_multiplicity
_atom_site_calc_flag
_atom_site_refinement_flags
Ag1 Ag 0.22809(5) 0.03046(5) 0.66352(13) 0.0181(3) Uani 1 1 d .
S2 S 0.2115(2) -0.07771(19) 0.4117(3) 0.0163(5) Uani 1 1 d .
S1 S 0.01062(19) 0.13580(17) 0.7043(2) 0.0162(5) Uani 1 1 d .
C21 C 0.2556(13) -0.2397(8) 0.4160(17) 0.025(2) Uani 1 1 d .
H21A H 0.2095 -0.2803 0.4948 0.037 Uiso 1 1 calc R
H21B H 0.3456 -0.2471 0.4339 0.037 Uiso 1 1 calc R
H21C H 0.2348 -0.2770 0.3214 0.037 Uiso 1 1 calc R
C11 C 0.0593(10) 0.2932(8) 0.7421(14) 0.027(2) Uani 1 1 d .
H11A H -0.0148 0.3424 0.7620 0.040 Uiso 1 1 calc R
H11B H 0.1036 0.3254 0.6564 0.040 Uiso 1 1 calc R
H11C H 0.1148 0.2947 0.8279 0.040 Uiso 1 1 calc R
O1 O 0.3590(7) 0.1993(6) 0.6398(9) 0.0268(16) Uani 1 1 d .
C1 C 0.3943(8) 0.2455(8) 0.7608(12) 0.021(2) Uani 1 1 d .
C22 C 0.0407(8) -0.0833(7) 0.3886(12) 0.0165(18) Uani 1 1 d .
H22A H 0.0061 -0.0020 0.4060 0.020 Uiso 1 1 calc R
H22B H 0.0052 -0.1376 0.4642 0.020 Uiso 1 1 calc R
F2 F 0.5382(8) 0.3903(7) 0.6535(12) 0.056(2) Uani 1 1 d .
F3 F 0.3469(8) 0.4525(6) 0.6852(15) 0.060(3) Uani 1 1 d .
O2 O 0.4006(9) 0.2014(6) 0.8859(10) 0.038(2) Uani 1 1 d .
F1 F 0.4776(12) 0.4308(7) 0.8735(10) 0.064(3) Uani 1 1 d .
C2 C 0.4390(10) 0.3831(9) 0.7454(12) 0.024(2) Uani 1 1 d .

loop_
_atom_site_aniso_label
_atom_site_aniso_U_11
_atom_site_aniso_U_22
_atom_site_aniso_U_33
_atom_site_aniso_U_23
_atom_site_aniso_U_13
_atom_site_aniso_U_12
Ag1 0.0183(4) 0.0166(4) 0.0195(5) -0.0021(2) -0.0017(3) 0.00084(17)
S2 0.0151(9) 0.0162(10) 0.0175(12) -0.0003(8) -0.0002(9) 0.0006(6)
S1 0.0170(9) 0.0164(9) 0.0152(12) 0.0020(7) 0.0010(7) 0.0015(7)
C21 0.025(4) 0.015(4) 0.035(6) -0.009(5) -0.005(4) 0.006(4)
C11 0.032(5) 0.013(4) 0.035(7) 0.000(4) 0.004(5) 0.001(4)
O1 0.031(3) 0.023(3) 0.026(4) -0.005(3) 0.009(3) -0.009(3)
C1 0.018(4) 0.018(4) 0.028(6) -0.006(4) 0.004(4) 0.002(3)
C22 0.010(3) 0.014(4) 0.025(6) 0.001(3) 0.003(4) 0.002(3)
F2 0.053(4) 0.038(3) 0.076(6) 0.002(4) 0.028(5) -0.018(3)
F3 0.042(4) 0.022(3) 0.115(9) 0.021(4) -0.025(6) -0.002(3)
O2 0.064(5) 0.020(3) 0.030(5) 0.006(3) -0.013(4) -0.006(3)
F1 0.122(9) 0.032(3) 0.038(5) -0.006(3) -0.013(5) -0.032(5)
C2 0.023(5) 0.020(4) 0.030(6) 0.000(4) -0.004(4) 0.002(4)

loop_
_atom_type_symbol
_atom_type_description
_atom_type_scat_dispersion_real
_atom_type_scat_dispersion_imag
_atom_type_scat_source
C C 0.0181 0.0091 'International Tables Vol C Tables 4.2.6.8 and 6.1.1.4'
H H 0.0000 0.0000 'International Tables Vol C Tables 4.2.6.8 and 6.1.1.4'
O O 0.0492 0.0322 'International Tables Vol C Tables 4.2.6.8 and 6.1.1.4'
F F 0.0727 0.0534 'International Tables Vol C Tables 4.2.6.8 and 6.1.1.4'
S S 0.3331 0.5567 'International Tables Vol C Tables 4.2.6.8 and 6.1.1.4'
Ag Ag 0.1306 4.2820 'International Tables Vol C Tables 4.2.6.8 and 6.1.1.4'

loop_
_geom_angle_atom_site_label_1
_geom_angle_atom_site_label_2
_geom_angle_atom_site_label_3
_geom_angle_site_symmetry_1
_geom_angle_site_symmetry_3
_geom_angle
_geom_angle_publ_flag
O1 AG1 S2 . . 109.3(2) y
O1 AG1 S1 . . 100.57(18) y
S2 AG1 S1 . . 105.72(7) y
O1 AG1 S2 . 4 107.3(2) y
S2 AG1 S2 . 4 124.10(8) y
S1 AG1 S2 . 4 107.39(8) y
C22 S2 C21 . . 102.7(5) y
C22 S2 AG1 . . 100.6(3) y
C21 S2 AG1 . . 114.4(5) y
C22 S2 AG1 . 4_554 99.2(3) y
C21 S2 AG1 . 4_554 113.4(5) y
AG1 S2 AG1 . 4_554 121.82(8) y
C22 S1 C11 2 . 102.3(5) y
C22 S1 AG1 2 . 104.4(3) y
C11 S1 AG1 . . 101.4(3) y
S2 C21 H21A . . 109.5 ?
S2 C21 H21B . . 109.5 ?
H21A C21 H21B . . 109.5 ?
S2 C21 H21C . . 109.5 ?
H21A C21 H21C . . 109.5 ?
H21B C21 H21C . . 109.5 ?
S1 C11 H11A . . 109.5 ?
S1 C11 H11B . . 109.5 ?
H11A C11 H11B . . 109.5 ?
S1 C11 H11C . . 109.5 ?
H11A C11 H11C . . 109.5 ?
H11B C11 H11C . . 109.5 ?
C1 O1 AG1 . . 114.8(6) y
O2 C1 O1 . . 130.5(9) y
O2 C1 C2 . . 116.1(9) y
O1 C1 C2 . . 113.4(9) y
S2 C22 S1 . 2_554 114.0(5) y
S2 C22 H22A . . 108.7 ?
S1 C22 H22A 2_554 . 108.7 ?
S2 C22 H22B . . 108.7 ?
S1 C22 H22B 2_554 . 108.7 ?
H22A C22 H22B . . 107.6 ?
F1 C2 F2 . . 105.7(10) y
F1 C2 F3 . . 110.2(10) y
F2 C2 F3 . . 106.5(10) y
F1 C2 C1 . . 113.0(9) y
F2 C2 C1 . . 110.1(8) y
F3 C2 C1 . . 111.0(8) y

loop_
_geom_bond_atom_site_label_1
_geom_bond_atom_site_label_2
_geom_bond_site_symmetry_2
_geom_bond_distance
_geom_bond_publ_flag
Ag1 O1 . 2.305(6) y
Ag1 S2 . 2.539(3) y
Ag1 S1 . 2.577(2) y
Ag1 S2 4 2.584(3) y
S2 C22 . 1.803(9) y
S2 C21 . 1.825(8) y
S2 Ag1 4_554 2.584(3) y
S1 C22 2 1.819(10) y
S1 C11 . 1.82(1) y
C21 H21a . 0.96 ?
C21 H21b . 0.96 ?
C21 H21c . 0.96 ?
C11 H11a . 0.96 ?
C11 H11b . 0.96 ?
C11 H11c . 0.96 ?
O1 C1 . 1.245(13) y
C1 O2 . 1.216(12) y
C1 C2 . 1.577(13) y
C22 S1 2_554 1.819(10) y
C22 H22a . 0.97 ?
C22 H22b . 0.97 ?
F2 C2 . 1.326(13) y
F3 C2 . 1.338(12) y
F1 C2 . 1.317(12) y

loop_
_geom_torsion_atom_site_label_1
_geom_torsion_atom_site_label_2
_geom_torsion_atom_site_label_3
_geom_torsion_atom_site_label_4
_geom_torsion_site_symmetry_1
_geom_torsion_site_symmetry_4
_geom_torsion
O1 AG1 S2 C22 . . -126.1(4)
S1 AG1 S2 C22 . . -18.6(3)
S2 AG1 S2 C22 4 . 105.8(3)
O1 AG1 S2 C21 . . 124.5(5)
S1 AG1 S2 C21 . . -128.0(5)
S2 AG1 S2 C21 4 . -3.5(5)
O1 AG1 S2 AG1 . 4_554 -18.1(2)
S1 AG1 S2 AG1 . 4_554 89.39(10)
S2 AG1 S2 AG1 4 4_554 -146.17(12)
O1 AG1 S1 C22 . 2 -119.2(4)
S2 AG1 S1 C22 . 2 127.2(3)
S2 AG1 S1 C22 4 2 -7.1(3)
O1 AG1 S1 C11 . . -13.2(4)
S2 AG1 S1 C11 . . -126.9(4)
S2 AG1 S1 C11 4 . 98.8(4)
S2 AG1 O1 C1 . . -166.6(6)
S1 AG1 O1 C1 . . 82.5(6)
S2 AG1 O1 C1 4 . -29.6(7)
AG1 O1 C1 O2 . . 21.9(13)
AG1 O1 C1 C2 . . -158.9(6)
C21 S2 C22 S1 . 2_554 -70.3(7)
AG1 S2 C22 S1 . 2_554 171.4(4)
AG1 S2 C22 S1 4_554 2_554 46.4(4)
O2 C1 C2 F1 . . 0.1(13)
O1 C1 C2 F1 . . -179.2(9)
O2 C1 C2 F2 . . 118.0(10)
O1 C1 C2 F2 . . -61.3(11)
O2 C1 C2 F3 . . -124.3(11)
O1 C1 C2 F3 . . 56.4(12)
